data_4330650
loop_
_publ_author_name
'Eric W. Ainscough'
'Andrew M. Brodie'
'Patrick J. B. Edwards'
'Geoffrey B. Jameson'
'Carl A. Otter'
'Stephen Kirk'

_publ_contact_author_address
;
 Chemistry-Institute of Fundamental Sciences, Massey University, 
 Private Bag 11222, Palmerston North, New Zealand
;
_publ_contact_author_email A.Brodie@massey.ac.nz
_publ_section_title
;
 Zinc, Cadmium, and Mercury Complexes of a Pyridyloxy-Substituted
 Cyclotriphosphazene: Syntheses, Structures, and Fluxional Behavior
;
_journal_name_full 'Inorganic Chemistry'
_journal_page_first 10884
_journal_page_last 10892
_journal_paper_doi 10.1021/ic3013574
_journal_volume 51
_journal_year 2012
_chemical_formula_sum 'C37 H34 Cl4 N7 O6 P3 Zn'
_chemical_formula_weight 972.79
_chemical_name_systematic
; 
 ? 
;
_space_group_IT_number 14
_symmetry_cell_setting monoclinic
_symmetry_space_group_name_Hall '-P 2ybc'
_symmetry_space_group_name_H-M 'P 1 21/c 1'
_atom_sites_solution_hydrogens geom
_atom_sites_solution_primary direct
_atom_sites_solution_secondary difmap
_audit_creation_method SHELXL-97
_cell_angle_alpha 90.00
_cell_angle_beta 92.93(3)
_cell_angle_gamma 90.00
_cell_formula_units_Z 4
_cell_length_a 17.512(4)
_cell_length_b 15.990(3)
_cell_length_c 14.686(3)
_cell_measurement_temperature 98(2)
_cell_volume 4107.0(15)
_computing_cell_refinement 'Bruker SMART'
_computing_data_collection 'Bruker SMART'
_computing_data_reduction 'Bruker SMART'
_computing_molecular_graphics 'Bruker SHELXTL'
_computing_publication_material 'Bruker SHELXTL'
_computing_structure_refinement 'SHELXL-97 (Sheldrick, 1997)'
_computing_structure_solution 'SHELXS-97 (Sheldrick, 1990)'
_diffrn_ambient_temperature 98(2)
_diffrn_measured_fraction_theta_full 0.525
_diffrn_measured_fraction_theta_max 0.525
_diffrn_measurement_device_type 'CCD area detector'
_diffrn_measurement_method 'omega scans'
_diffrn_radiation_monochromator graphite
_diffrn_radiation_source 'fine-focus sealed tube'
_diffrn_radiation_type MoK\a
_diffrn_radiation_wavelength 0.71073
_diffrn_reflns_av_R_equivalents 0.0902
_diffrn_reflns_av_sigmaI/netI 0.0634
_diffrn_reflns_limit_h_max 25
_diffrn_reflns_limit_h_min -11
_diffrn_reflns_limit_k_max 22
_diffrn_reflns_limit_k_min -22
_diffrn_reflns_limit_l_max 12
_diffrn_reflns_limit_l_min -15
_diffrn_reflns_number 9603
_diffrn_reflns_theta_full 31.23
_diffrn_reflns_theta_max 31.23
_diffrn_reflns_theta_min 1.73
_exptl_absorpt_coefficient_mu 1.031
_exptl_absorpt_correction_T_max 0.980
_exptl_absorpt_correction_T_min 0.631
_exptl_absorpt_correction_type multi-scan
_exptl_absorpt_process_details 'Acta Cryst, 1995, A51, 33-38'
_exptl_crystal_colour colourless
_exptl_crystal_density_diffrn 1.573
_exptl_crystal_description thin_plate
_exptl_crystal_F_000 1984
_exptl_crystal_size_max 0.68
_exptl_crystal_size_mid 0.38
_exptl_crystal_size_min 0.02
_refine_diff_density_max 0.856
_refine_diff_density_min -0.868
_refine_diff_density_rms 0.112
_refine_ls_extinction_method none
_refine_ls_goodness_of_fit_ref 1.017
_refine_ls_hydrogen_treatment constr
_refine_ls_matrix_type full
_refine_ls_number_parameters 543
_refine_ls_number_reflns 7017
_refine_ls_number_restraints 42
_refine_ls_restrained_S_all 1.032
_refine_ls_R_factor_all 0.0724
_refine_ls_R_factor_gt 0.0572
_refine_ls_shift/su_max 0.001
_refine_ls_shift/su_mean 0.000
_refine_ls_structure_factor_coef Fsqd
_refine_ls_weighting_details 'calc w=1/[\s^2^(Fo^2^)+(0.1119P)^2^+0.2030P] where P=(Fo^2^+2Fc^2^)/3'
_refine_ls_weighting_scheme calc
_refine_ls_wR_factor_gt 0.1506
_refine_ls_wR_factor_ref 0.1642
_reflns_number_gt 5537
_reflns_number_total 7017
_reflns_threshold_expression >2sigma(I)
_cod_data_source_file ic3013574_si_003_2.cif
_cod_data_source_block sk60
_cod_original_cell_volume 4106.7(14)
_cod_database_code 4330650

loop_
_symmetry_equiv_pos_as_xyz
'x, y, z'
'-x, y+1/2, -z+1/2'
'-x, -y, -z'
'x, -y-1/2, z-1/2'

loop_
_atom_site_label
_atom_site_type_symbol
_atom_site_fract_x
_atom_site_fract_y
_atom_site_fract_z
_atom_site_U_iso_or_equiv
_atom_site_adp_type
_atom_site_occupancy
_atom_site_symmetry_multiplicity
_atom_site_calc_flag
_atom_site_refinement_flags
_atom_site_disorder_assembly
_atom_site_disorder_group
Zn1 Zn 0.35370(2) 0.61361(2) 0.30453(4) 0.01365(15) Uani 1 1 d . . .
P3 P 0.25246(5) 0.59847(5) 0.11972(8) 0.0120(2) Uani 1 1 d . . .
P2 P 0.33690(5) 0.45793(5) 0.17252(8) 0.0122(2) Uani 1 1 d . . .
P1 P 0.24593(5) 0.45644(5) 0.01614(8) 0.0121(2) Uani 1 1 d . . .
Cl2 Cl 0.43700(5) 0.71867(5) 0.29738(8) 0.0197(3) Uani 1 1 d . . .
Cl1 Cl 0.30870(6) 0.57031(5) 0.43592(8) 0.0215(3) Uani 1 1 d . . .
O6 O 0.29180(15) 0.68129(13) 0.0858(2) 0.0135(7) Uani 1 1 d . . .
O4 O 0.32128(16) 0.40472(14) 0.2603(2) 0.0144(7) Uani 1 1 d . . .
O3 O 0.42646(16) 0.45045(14) 0.1749(2) 0.0147(6) Uani 1 1 d . . .
N3 N 0.31136(17) 0.55245(15) 0.1896(2) 0.0107(7) Uani 1 1 d . . .
O5 O 0.18460(15) 0.64008(14) 0.1699(2) 0.0130(6) Uani 1 1 d . . .
O2 O 0.18127(16) 0.38815(14) 0.0028(2) 0.0151(7) Uani 1 1 d . . .
N1 N 0.30820(18) 0.41550(16) 0.0813(3) 0.0151(8) Uani 1 1 d . . .
N2 N 0.21235(18) 0.54395(16) 0.0438(3) 0.0136(7) Uani 1 1 d . . .
N4 N 0.45155(19) 0.52085(17) 0.3102(3) 0.0131(8) Uani 1 1 d . . .
C13 C 0.4755(2) 0.46933(19) 0.2476(3) 0.0139(9) Uani 1 1 d . . .
C16 C 0.5749(2) 0.5075(2) 0.3855(3) 0.0174(9) Uani 1 1 d . . .
H13A H 0.6076 0.5216 0.4349 0.021 Uiso 1 1 calc R . .
C14 C 0.5469(2) 0.4338(2) 0.2481(3) 0.0170(10) Uani 1 1 d . . .
H14A H 0.5595 0.3959 0.2032 0.020 Uiso 1 1 calc R . .
N7 N 0.3823(2) 0.60475(17) 0.0153(3) 0.0166(8) Uani 1 1 d . . .
C7 C 0.1398(2) 0.38261(19) -0.1554(3) 0.0170(10) Uani 1 1 d . . .
O1 O 0.27273(16) 0.46892(14) -0.0836(2) 0.0160(7) Uani 1 1 d . . .
N5 N 0.1930(2) 0.42582(19) 0.2420(3) 0.0217(9) Uani 1 1 d . . .
C20 C 0.1730(3) 0.3607(2) 0.4149(3) 0.0213(11) Uani 1 1 d . . .
N6 N 0.2546(2) 0.70501(17) 0.2861(3) 0.0149(8) Uani 1 1 d . . .
C5 C 0.3024(3) 0.2906(2) -0.2806(3) 0.0235(12) Uani 1 1 d . . .
H21A H 0.3092 0.2528 -0.3276 0.028 Uiso 1 1 calc R . .
C9 C 0.0507(2) 0.4105(2) -0.0388(3) 0.0201(11) Uani 1 1 d . . .
H22A H 0.0416 0.4196 0.0223 0.024 Uiso 1 1 calc R . .
C8 C 0.1245(2) 0.39588(19) -0.0646(3) 0.0161(10) Uani 1 1 d . . .
C17 C 0.5004(2) 0.5373(2) 0.3780(3) 0.0169(9) Uani 1 1 d . . .
H24A H 0.4842 0.5713 0.4246 0.020 Uiso 1 1 calc R . .
C23 C 0.1934(2) 0.70327(19) 0.2336(3) 0.0114(9) Uani 1 1 d . . .
C1 C 0.2175(2) 0.36412(19) -0.1836(3) 0.0148(9) Uani 1 1 d . . .
C15 C 0.5988(2) 0.4557(2) 0.3163(3) 0.0176(10) Uani 1 1 d . . .
C28 C 0.3652(2) 0.67544(19) 0.0537(3) 0.0135(9) Uani 1 1 d . . .
C11 C 0.0049(3) 0.3995(2) -0.1931(4) 0.0280(12) Uani 1 1 d . . .
H29A H -0.0354 0.4012 -0.2369 0.034 Uiso 1 1 calc R . .
C18 C 0.2491(2) 0.40010(19) 0.2944(3) 0.0154(10) Uani 1 1 d . . .
C35 C 0.0736(3) 0.8808(2) 0.3127(4) 0.0285(12) Uani 1 1 d . . .
H31A H 0.0859 0.9190 0.3617 0.043 Uiso 1 1 calc R . .
H31B H 0.0282 0.8503 0.3253 0.043 Uiso 1 1 calc R . .
H31C H 0.0652 0.9116 0.2569 0.043 Uiso 1 1 calc R . .
C24 C 0.1331(2) 0.7590(2) 0.2362(3) 0.0172(9) Uani 1 1 d . . .
H32A H 0.0908 0.7553 0.1954 0.021 Uiso 1 1 calc R . .
C21 C 0.1123(3) 0.3883(3) 0.3614(4) 0.0288(13) Uani 1 1 d . . .
H33A H 0.0632 0.3856 0.3827 0.035 Uiso 1 1 calc R . .
C4 C 0.3647(3) 0.3298(2) -0.2391(3) 0.0230(12) Uani 1 1 d . . .
H34A H 0.4137 0.3181 -0.2574 0.028 Uiso 1 1 calc R . .
C30 C 0.4858(2) 0.7361(2) 0.0370(3) 0.0169(9) Uani 1 1 d . . .
C36 C 0.5428(2) 0.8046(2) 0.0534(4) 0.0234(11) Uani 1 1 d . . .
H36A H 0.5187 0.8512 0.0814 0.035 Uiso 1 1 calc R . .
H36B H 0.5622 0.8218 -0.0036 0.035 Uiso 1 1 calc R . .
H36C H 0.5842 0.7847 0.0930 0.035 Uiso 1 1 calc R . .
C6 C 0.2295(3) 0.3069(2) -0.2529(3) 0.0185(10) Uani 1 1 d . . .
H37A H 0.1879 0.2792 -0.2809 0.022 Uiso 1 1 calc R . .
C31 C 0.5068(2) 0.6621(2) -0.0035(3) 0.0217(11) Uani 1 1 d . . .
H38A H 0.5562 0.6545 -0.0226 0.026 Uiso 1 1 calc R . .
C26 C 0.2022(2) 0.8238(2) 0.3594(3) 0.0188(10) Uani 1 1 d . . .
H39A H 0.2070 0.8647 0.4045 0.023 Uiso 1 1 calc R . .
C2 C 0.2818(2) 0.40354(19) -0.1447(3) 0.0137(9) Uani 1 1 d . . .
C12 C 0.0793(2) 0.3848(2) -0.2188(4) 0.0225(11) Uani 1 1 d . . .
H41A H 0.0881 0.3763 -0.2800 0.027 Uiso 1 1 calc R . .
C27 C 0.2603(2) 0.7662(2) 0.3500(3) 0.0174(9) Uani 1 1 d . . .
H42A H 0.3041 0.7694 0.3884 0.021 Uiso 1 1 calc R . .
C3 C 0.3542(2) 0.3868(2) -0.1702(3) 0.0196(10) Uani 1 1 d . . .
H43A H 0.3960 0.4135 -0.1414 0.023 Uiso 1 1 calc R . .
C29 C 0.4128(2) 0.7432(2) 0.0667(3) 0.0150(9) Uani 1 1 d . . .
H44A H 0.3964 0.7918 0.0945 0.018 Uiso 1 1 calc R . .
C32 C 0.4528(2) 0.5999(2) -0.0149(3) 0.0193(10) Uani 1 1 d . . .
H45A H 0.4663 0.5516 -0.0455 0.023 Uiso 1 1 calc R . .
C19 C 0.2449(2) 0.3672(2) 0.3803(3) 0.0186(10) Uani 1 1 d . . .
H46A H 0.2886 0.3499 0.4138 0.022 Uiso 1 1 calc R . .
C22 C 0.1232(3) 0.4200(3) 0.2761(4) 0.0289(13) Uani 1 1 d . . .
H49A H 0.0809 0.4382 0.2407 0.035 Uiso 1 1 calc R . .
C25 C 0.1387(2) 0.8209(2) 0.3032(3) 0.0174(10) Uani 1 1 d . . .
C34 C 0.1653(3) 0.3268(3) 0.5090(4) 0.0352(16) Uani 1 1 d . . .
H51A H 0.1124 0.3264 0.5230 0.053 Uiso 1 1 calc R . .
H51B H 0.1936 0.3614 0.5522 0.053 Uiso 1 1 calc R . .
H51C H 0.1851 0.2708 0.5121 0.053 Uiso 1 1 calc R . .
C10 C -0.0084(2) 0.4117(2) -0.1020(4) 0.0265(12) Uani 1 1 d . . .
H53A H -0.0579 0.4208 -0.0842 0.032 Uiso 1 1 calc R . .
C33 C 0.6796(2) 0.4249(3) 0.3179(4) 0.0250(11) Uani 1 1 d . . .
H54A H 0.6863 0.3899 0.2658 0.037 Uiso 1 1 calc R . .
H54B H 0.6905 0.3932 0.3726 0.037 Uiso 1 1 calc R . .
H54C H 0.7138 0.4717 0.3163 0.037 Uiso 1 1 calc R . .
Cl4 Cl 0.11107(13) 0.95040(10) 1.07223(15) 0.0644(6) Uani 1 1 d D . .
Cl3A Cl 0.0493(4) 0.8306(5) 0.9483(6) 0.0672(16) Uani 0.388(9) 1 d PDU A 1
C99A C 0.1209(11) 0.8988(11) 0.9744(12) 0.057(5) Uani 0.388(9) 1 d PDU A 1
H99A H 0.1234 0.9391 0.9253 0.069 Uiso 0.388(9) 1 calc PR A 1
H99B H 0.1689 0.8685 0.9784 0.069 Uiso 0.388(9) 1 calc PR A 1
Cl3B Cl 0.0605(2) 0.7921(3) 0.9892(3) 0.0586(12) Uani 0.612(9) 1 d PDU A 2
C99B C 0.1364(6) 0.8622(6) 1.0046(8) 0.044(2) Uani 0.612(9) 1 d PDU A 2
H99C H 0.1515 0.8816 0.9456 0.053 Uiso 0.612(9) 1 calc PR A 2
H99D H 0.1798 0.8338 1.0343 0.053 Uiso 0.612(9) 1 calc PR A 2

loop_
_atom_site_aniso_label
_atom_site_aniso_U_11
_atom_site_aniso_U_22
_atom_site_aniso_U_33
_atom_site_aniso_U_23
_atom_site_aniso_U_13
_atom_site_aniso_U_12
Zn1 0.0127(2) 0.01426(19) 0.0137(4) -0.00218(15) -0.0025(2) 0.00174(11)
P3 0.0109(4) 0.0109(3) 0.0140(7) -0.0020(3) -0.0015(4) 0.0003(2)
P2 0.0111(4) 0.0116(4) 0.0136(7) -0.0010(3) -0.0019(4) 0.0013(2)
P1 0.0111(4) 0.0112(4) 0.0139(7) -0.0010(3) -0.0018(4) -0.0001(2)
Cl2 0.0167(4) 0.0173(4) 0.0248(7) -0.0013(3) -0.0022(5) -0.0008(2)
Cl1 0.0202(5) 0.0270(4) 0.0172(7) 0.0023(4) 0.0020(5) 0.0054(3)
O6 0.0126(12) 0.0124(10) 0.0155(19) 0.0017(9) 0.0014(13) -0.0007(7)
O4 0.0135(13) 0.0148(11) 0.015(2) 0.0024(10) -0.0007(13) 0.0018(7)
O3 0.0110(13) 0.0180(11) 0.015(2) -0.0039(10) -0.0030(13) 0.0025(7)
N3 0.0119(14) 0.0101(11) 0.010(2) 0.0011(11) -0.0029(14) 0.0008(7)
O5 0.0114(12) 0.0146(10) 0.0126(18) -0.0057(10) -0.0032(12) 0.0004(7)
O2 0.0149(13) 0.0140(11) 0.016(2) -0.0029(10) -0.0011(14) -0.0026(7)
N1 0.0157(15) 0.0102(11) 0.019(2) -0.0010(12) 0.0000(16) 0.0015(8)
N2 0.0122(14) 0.0139(12) 0.014(2) -0.0025(12) -0.0054(15) 0.0016(8)
N4 0.0148(15) 0.0152(12) 0.009(2) -0.0003(12) -0.0038(15) 0.0024(8)
C13 0.0125(16) 0.0147(14) 0.014(3) 0.0037(14) -0.0018(18) 0.0036(9)
C16 0.0158(18) 0.0201(16) 0.016(3) -0.0006(15) -0.0051(18) 0.0019(10)
C14 0.0134(17) 0.0181(15) 0.020(3) 0.0046(14) 0.0012(19) 0.0057(10)
N7 0.0184(17) 0.0155(13) 0.016(2) -0.0015(12) 0.0001(17) 0.0002(9)
C7 0.0150(17) 0.0122(14) 0.024(3) 0.0000(14) -0.0011(18) -0.0010(9)
O1 0.0192(14) 0.0140(11) 0.015(2) -0.0020(10) -0.0002(14) -0.0039(8)
N5 0.0151(17) 0.0230(15) 0.027(3) 0.0024(14) 0.0003(18) -0.0019(10)
C20 0.023(2) 0.0233(17) 0.018(3) 0.0021(16) 0.002(2) 0.0013(12)
N6 0.0178(16) 0.0148(13) 0.012(2) -0.0056(12) -0.0046(16) 0.0034(9)
C5 0.034(2) 0.0176(16) 0.019(3) -0.0005(16) 0.004(2) 0.0053(12)
C9 0.0164(18) 0.0198(16) 0.024(3) -0.0039(15) 0.003(2) -0.0028(11)
C8 0.0116(16) 0.0145(14) 0.022(3) -0.0031(14) -0.0018(18) -0.0021(9)
C17 0.0147(18) 0.0212(16) 0.014(3) -0.0009(15) -0.0053(18) 0.0055(10)
C23 0.0119(16) 0.0149(14) 0.007(3) -0.0004(13) -0.0028(17) 0.0024(9)
C1 0.0175(17) 0.0124(14) 0.014(3) -0.0018(14) -0.0013(18) 0.0008(10)
C15 0.0140(18) 0.0182(15) 0.021(3) 0.0055(15) 0.0007(19) 0.0038(10)
C28 0.0118(17) 0.0163(15) 0.012(3) 0.0020(13) -0.0005(18) 0.0015(10)
C11 0.016(2) 0.0220(18) 0.044(4) -0.0039(18) -0.011(2) -0.0018(11)
C18 0.0120(16) 0.0132(14) 0.021(3) 0.0000(14) -0.0014(18) -0.0014(9)
C35 0.025(2) 0.0261(19) 0.034(4) -0.0056(18) -0.003(2) 0.0117(13)
C24 0.0107(17) 0.0193(16) 0.021(3) -0.0030(15) -0.0043(18) 0.0019(10)
C21 0.016(2) 0.037(2) 0.033(4) 0.0077(19) 0.005(3) -0.0022(13)
C4 0.027(2) 0.0210(17) 0.022(3) 0.0047(16) 0.007(2) 0.0066(12)
C30 0.0116(17) 0.0201(16) 0.019(3) 0.0045(15) -0.0023(19) -0.0010(10)
C36 0.0136(18) 0.0247(17) 0.031(3) 0.0067(17) -0.004(2) -0.0045(11)
C6 0.029(2) 0.0168(16) 0.009(3) -0.0017(15) -0.003(2) 0.0000(11)
C31 0.019(2) 0.0243(17) 0.022(3) 0.0019(16) 0.005(2) 0.0047(12)
C26 0.023(2) 0.0163(15) 0.016(3) -0.0033(15) -0.001(2) 0.0045(11)
C2 0.0190(18) 0.0131(14) 0.009(3) -0.0009(13) -0.0008(18) -0.0006(10)
C12 0.020(2) 0.0172(16) 0.030(3) -0.0018(15) -0.004(2) -0.0018(11)
C27 0.0184(19) 0.0182(16) 0.015(3) -0.0066(15) -0.0098(18) 0.0048(10)
C3 0.0179(19) 0.0208(16) 0.020(3) 0.0069(15) 0.001(2) 0.0016(11)
C29 0.0140(17) 0.0155(14) 0.015(3) -0.0014(14) -0.0013(18) -0.0006(10)
C32 0.021(2) 0.0197(16) 0.017(3) -0.0024(15) 0.000(2) 0.0057(11)
C19 0.0164(18) 0.0198(16) 0.019(3) 0.0009(15) -0.0017(19) 0.0015(10)
C22 0.016(2) 0.033(2) 0.038(4) 0.0093(19) 0.002(2) 0.0012(13)
C25 0.0194(19) 0.0147(15) 0.018(3) -0.0025(14) 0.0008(19) 0.0034(10)
C34 0.040(3) 0.034(2) 0.034(4) 0.002(2) 0.016(3) -0.0018(16)
C10 0.0156(19) 0.0219(17) 0.042(4) -0.0039(18) 0.000(2) -0.0023(11)
C33 0.0113(19) 0.035(2) 0.029(3) 0.0067(18) -0.001(2) 0.0056(12)
Cl4 0.0609(13) 0.0570(9) 0.0754(15) -0.0002(9) 0.0046(12) -0.0191(7)
Cl3A 0.050(2) 0.086(3) 0.067(3) -0.025(2) 0.014(2) -0.008(2)
C99A 0.053(6) 0.063(6) 0.056(7) 0.005(5) 0.012(5) -0.011(4)
Cl3B 0.0370(15) 0.082(2) 0.058(3) -0.0291(17) 0.0163(17) -0.0185(13)
C99B 0.031(4) 0.051(4) 0.052(5) -0.004(4) 0.011(4) -0.014(3)

loop_
_atom_type_symbol
_atom_type_description
_atom_type_scat_dispersion_real
_atom_type_scat_dispersion_imag
_atom_type_scat_source
C C 0.0033 0.0016 'International Tables Vol C Tables 4.2.6.8 and 6.1.1.4'
H H 0.0000 0.0000 'International Tables Vol C Tables 4.2.6.8 and 6.1.1.4'
N N 0.0061 0.0033 'International Tables Vol C Tables 4.2.6.8 and 6.1.1.4'
O O 0.0106 0.0060 'International Tables Vol C Tables 4.2.6.8 and 6.1.1.4'
P P 0.1023 0.0942 'International Tables Vol C Tables 4.2.6.8 and 6.1.1.4'
Cl Cl 0.1484 0.1585 'International Tables Vol C Tables 4.2.6.8 and 6.1.1.4'
Zn Zn 0.2839 1.4301 'International Tables Vol C Tables 4.2.6.8 and 6.1.1.4'

loop_
_geom_angle_atom_site_label_1
_geom_angle_atom_site_label_2
_geom_angle_atom_site_label_3
_geom_angle
N3 Zn1 Cl2 121.93(8)
N3 Zn1 Cl1 115.71(8)
Cl2 Zn1 Cl1 122.35(5)
N3 Zn1 N4 87.65(13)
Cl2 Zn1 N4 89.97(8)
Cl1 Zn1 N4 93.73(9)
N3 Zn1 N6 88.11(13)
Cl2 Zn1 N6 90.42(8)
Cl1 Zn1 N6 90.07(9)
N4 Zn1 N6 175.24(14)
N2 P3 O5 104.38(16)
N2 P3 O6 115.49(18)
O5 P3 O6 98.32(12)
N2 P3 N3 117.13(16)
O5 P3 N3 111.78(17)
O6 P3 N3 108.09(16)
N1 P2 O3 105.22(16)
N1 P2 O4 113.85(16)
O3 P2 O4 98.95(17)
N1 P2 N3 117.70(19)
O3 P2 N3 110.81(15)
O4 P2 N3 108.62(15)
N1 P1 O1 113.09(17)
N1 P1 O2 105.13(16)
O1 P1 O2 102.62(17)
N1 P1 N2 118.2(2)
O1 P1 N2 105.04(16)
O2 P1 N2 111.76(15)
C28 O6 P3 118.24(19)
C18 O4 P2 121.5(3)
C13 O3 P2 125.8(2)
P3 N3 P2 120.7(2)
P3 N3 Zn1 120.16(14)
P2 N3 Zn1 119.1(2)
C23 O5 P3 124.4(2)
C8 O2 P1 121.1(2)
P1 N1 P2 121.93(17)
P3 N2 P1 121.4(2)
C17 N4 C13 116.0(3)
C17 N4 Zn1 111.2(2)
C13 N4 Zn1 130.6(3)
N4 C13 O3 118.2(3)
N4 C13 C14 125.2(5)
O3 C13 C14 116.6(4)
C17 C16 C15 117.6(5)
C15 C14 C13 118.0(4)
C28 N7 C32 115.5(3)
C12 C7 C8 117.8(3)
C12 C7 C1 120.4(4)
C8 C7 C1 121.8(4)
C2 O1 P1 123.7(2)
C18 N5 C22 115.8(4)
C21 C20 C19 117.4(4)
C21 C20 C34 123.1(4)
C19 C20 C34 119.5(5)
C23 N6 C27 117.4(3)
C23 N6 Zn1 131.6(2)
C27 N6 Zn1 110.6(3)
C4 C5 C6 120.5(4)
C10 C9 C8 120.4(4)
O2 C8 C9 118.0(4)
O2 C8 C7 120.7(3)
C9 C8 C7 121.1(4)
N4 C17 C16 124.6(4)
N6 C23 O5 118.8(3)
N6 C23 C24 125.6(4)
O5 C23 C24 115.5(4)
C2 C1 C6 116.8(3)
C2 C1 C7 122.3(3)
C6 C1 C7 120.9(4)
C14 C15 C16 118.4(3)
C14 C15 C33 121.4(4)
C16 C15 C33 120.3(5)
N7 C28 C29 126.3(3)
N7 C28 O6 116.1(3)
C29 C28 O6 117.6(3)
C10 C11 C12 119.4(5)
N5 C18 C19 126.8(3)
N5 C18 O4 116.8(4)
C19 C18 O4 116.4(4)
C23 C24 C25 116.7(4)
C20 C21 C22 120.3(4)
C5 C4 C3 119.6(4)
C29 C30 C31 118.7(3)
C29 C30 C36 120.9(3)
C31 C30 C36 120.4(3)
C5 C6 C1 120.9(4)
C32 C31 C30 118.2(3)
C25 C26 C27 120.1(4)
C3 C2 C1 122.9(4)
C3 C2 O1 117.5(4)
C1 C2 O1 119.4(3)
C7 C12 C11 121.3(5)
N6 C27 C26 121.4(4)
C2 C3 C4 119.3(4)
C30 C29 C28 117.2(3)
N7 C32 C31 124.0(3)
C18 C19 C20 117.2(4)
N5 C22 C21 122.4(5)
C26 C25 C24 118.8(3)
C26 C25 C35 121.8(4)
C24 C25 C35 119.4(4)
C9 C10 C11 120.0(4)
C99A Cl4 C99B 25.5(8)
Cl3A C99A Cl4 113.9(9)
Cl3B C99B Cl4 111.6(5)

loop_
_geom_bond_atom_site_label_1
_geom_bond_atom_site_label_2
_geom_bond_distance
Zn1 N3 2.056(4)
Zn1 Cl2 2.2308(10)
Zn1 Cl1 2.2313(12)
Zn1 N4 2.265(3)
Zn1 N6 2.274(3)
P3 N2 1.555(4)
P3 O5 1.578(2)
P3 O6 1.585(2)
P3 N3 1.597(4)
P2 N1 1.562(4)
P2 O3 1.572(3)
P2 O4 1.580(3)
P2 N3 1.600(3)
P1 N1 1.557(4)
P1 O1 1.573(3)
P1 O2 1.578(3)
P1 N2 1.579(3)
O6 C28 1.394(4)
O4 C18 1.386(4)
O3 C13 1.370(6)
O5 C23 1.380(5)
O2 C8 1.371(6)
N4 C17 1.306(6)
N4 C13 1.318(5)
C13 C14 1.373(5)
C16 C17 1.387(5)
C16 C15 1.392(5)
C14 C15 1.363(7)
N7 C28 1.305(4)
N7 C32 1.337(5)
C7 C12 1.375(7)
C7 C8 1.390(6)
C7 C1 1.473(5)
O1 C2 1.392(4)
N5 C18 1.284(6)
N5 C22 1.348(5)
C20 C21 1.363(7)
C20 C19 1.387(5)
C20 C34 1.496(7)
N6 C23 1.288(6)
N6 C27 1.356(5)
C5 C4 1.374(7)
C5 C6 1.384(5)
C9 C10 1.354(7)
C9 C8 1.386(5)
C23 C24 1.384(5)
C1 C2 1.387(6)
C1 C6 1.393(5)
C15 C33 1.498(5)
C28 C29 1.375(5)
C11 C10 1.384(8)
C11 C12 1.394(6)
C18 C19 1.372(7)
C35 C25 1.502(5)
C24 C25 1.396(6)
C21 C22 1.373(7)
C4 C3 1.381(6)
C30 C29 1.375(5)
C30 C31 1.384(5)
C30 C36 1.493(5)
C31 C32 1.376(6)
C26 C25 1.351(7)
C26 C27 1.385(5)
C2 C3 1.368(5)
Cl4 C99A 1.673(14)
Cl4 C99B 1.793(9)
Cl3A C99A 1.691(15)
Cl3B C99B 1.745(9)
